data_7028258
loop_
_publ_author_name
'Bezuidenhout, Daniela I.'
'van der Westhuizen, Belinda'
'Rosenthal, Amos J.'
'W\"orle, Michael'
'Liles, David C.'
'Fern\'andez, Israel'

_publ_section_title
;
 Fischer-type gold(I) carbene complexes stabilized by aurophilic
 interactions.
;
_journal_issue 2
_journal_name_full 'Dalton transactions (Cambridge, England : 2003)'
_journal_page_first 398
_journal_page_last 401
_journal_paper_doi 10.1039/c3dt52961d
_journal_volume 43
_journal_year 2014
_chemical_formula_moiety 'C14 H14 Au2 Cl2 Fe O2'
_chemical_formula_sum 'C14 H14 Au2 Cl2 Fe O2'
_chemical_formula_weight 734.94
_chemical_name_common 'mu2-(ferrocen-1,1-diyl) bis((methoxy)methylidene gold(I) chloride)'
_chemical_name_systematic 'mu2-(ferrocen-1,1-diyl) bis((methoxy)methylidene gold(I) chloride)'
_space_group_IT_number 2
_symmetry_cell_setting triclinic
_symmetry_Int_Tables_number 2
_symmetry_space_group_name_Hall '-P 1'
_symmetry_space_group_name_H-M 'P -1'
_atom_sites_solution_hydrogens geom
_atom_sites_solution_primary direct
_atom_sites_solution_secondary difmap
_audit_creation_method SHELXL-97
_cell_angle_alpha 101.711(5)
_cell_angle_beta 91.574(5)
_cell_angle_gamma 108.988(5)
_cell_formula_units_Z 2
_cell_length_a 6.867(3)
_cell_length_b 9.991(4)
_cell_length_c 12.498(5)
_cell_measurement_reflns_used 4350
_cell_measurement_temperature 100(2)
_cell_measurement_theta_max 28.36
_cell_measurement_theta_min 2.21
_cell_volume 789.9(6)
_computing_cell_refinement 'Bruker SAINT'
_computing_data_collection 'Bruker APEX2'
_computing_data_reduction 'Bruker SAINT'
_computing_molecular_graphics 'Ortep 3v2'
_computing_publication_material 'Ortep 3v2'
_computing_structure_refinement 'SHELXL-97 (Sheldrick, 1997)'
_computing_structure_solution 'SHELXS-97 (Sheldrick, 1990)'
_diffrn_ambient_temperature 100(2)
_diffrn_measured_fraction_theta_full 0.987
_diffrn_measured_fraction_theta_max 0.987
_diffrn_measurement_device_type 'Bruker APEX-II CCD'
_diffrn_measurement_method '\f and \w scans'
_diffrn_radiation_monochromator graphite
_diffrn_radiation_probe x-ray
_diffrn_radiation_type MoK\a
_diffrn_radiation_wavelength 0.71073
_diffrn_reflns_av_R_equivalents 0.0273
_diffrn_reflns_av_sigmaI/netI 0.0360
_diffrn_reflns_limit_h_max 9
_diffrn_reflns_limit_h_min -9
_diffrn_reflns_limit_k_max 13
_diffrn_reflns_limit_k_min -13
_diffrn_reflns_limit_l_max 16
_diffrn_reflns_limit_l_min -16
_diffrn_reflns_number 9970
_diffrn_reflns_theta_full 28.42
_diffrn_reflns_theta_max 28.42
_diffrn_reflns_theta_min 1.67
_diffrn_source 'fine-focus sealed tube'
_exptl_absorpt_coefficient_mu 19.770
_exptl_absorpt_correction_T_max 0.2627
_exptl_absorpt_correction_T_min 0.1660
_exptl_absorpt_correction_type empirical
_exptl_absorpt_process_details 'SADABS-2008/1 - Bruker AXS area detector scaling and absorption correction'
_exptl_crystal_colour red
_exptl_crystal_density_diffrn 3.090
_exptl_crystal_density_method 'not measured'
_exptl_crystal_description Needle
_exptl_crystal_F_000 664
_exptl_crystal_recrystallization_method 'dichloromethane solution layered with hexanes '
_exptl_crystal_size_max 0.08
_exptl_crystal_size_mid 0.07
_exptl_crystal_size_min 0.03
_refine_diff_density_max 2.226
_refine_diff_density_min -1.138
_refine_diff_density_rms 0.242
_refine_ls_extinction_method none
_refine_ls_goodness_of_fit_ref 1.105
_refine_ls_hydrogen_treatment constr
_refine_ls_matrix_type full
_refine_ls_number_parameters 192
_refine_ls_number_reflns 3926
_refine_ls_number_restraints 0
_refine_ls_restrained_S_all 1.105
_refine_ls_R_factor_all 0.0391
_refine_ls_R_factor_gt 0.0260
_refine_ls_shift/su_max 0.001
_refine_ls_shift/su_mean 0.000
_refine_ls_structure_factor_coef Fsqd
_refine_ls_weighting_details 'calc w=1/[\s^2^(Fo^2^)+(0.0196P)^2^+2.9094P] where P=(Fo^2^+2Fc^2^)/3'
_refine_ls_weighting_scheme calc
_refine_ls_wR_factor_gt 0.0542
_refine_ls_wR_factor_ref 0.0575
_reflns_number_gt 3224
_reflns_number_total 3926
_reflns_threshold_expression >2sigma(I)
_cod_data_source_file c3dt52961d.txt
_cod_data_source_block sadp-1
_cod_original_cell_volume 789.9(5)
_cod_database_code 7028258

loop_
_symmetry_equiv_pos_as_xyz
'x, y, z'
'-x, -y, -z'

loop_
_atom_site_label
_atom_site_type_symbol
_atom_site_fract_x
_atom_site_fract_y
_atom_site_fract_z
_atom_site_U_iso_or_equiv
_atom_site_adp_type
_atom_site_occupancy
_atom_site_symmetry_multiplicity
_atom_site_calc_flag
_atom_site_refinement_flags
C1 C 0.6977(9) 0.6647(7) 0.8240(5) 0.0182(13) Uani 1 1 d .
Au2 Au 0.42272(4) 0.91634(2) 0.796653(19) 0.01453(7) Uani 1 1 d .
Au1 Au 0.79013(4) 0.81876(3) 0.74153(2) 0.01673(7) Uani 1 1 d .
Fe1 Fe 0.27218(13) 0.45759(9) 0.74581(7) 0.01323(17) Uani 1 1 d .
Cl2 Cl 0.6321(2) 1.12942(16) 0.90926(13) 0.0204(3) Uani 1 1 d .
C4 C 0.3823(10) 0.3251(7) 0.6297(6) 0.0244(15) Uani 1 1 d .
H4 H 0.3154 0.2680 0.5600 0.029 Uiso 1 1 calc R
Cl1 Cl 0.8945(3) 0.98063(17) 0.63174(14) 0.0233(3) Uani 1 1 d .
O2 O 0.2071(7) 0.7179(4) 0.5922(4) 0.0178(9) Uani 1 1 d .
O1 O 0.7330(7) 0.6804(5) 0.9299(4) 0.0196(10) Uani 1 1 d .
C3 C 0.5144(10) 0.4731(7) 0.6537(5) 0.0189(13) Uani 1 1 d .
H3 H 0.5495 0.5327 0.6020 0.023 Uiso 1 1 calc R
C2 C 0.5865(9) 0.5179(7) 0.7698(5) 0.0161(12) Uani 1 1 d .
C9 C 0.0078(9) 0.4653(7) 0.6704(5) 0.0160(12) Uani 1 1 d .
H9 H -0.0309 0.4413 0.5935 0.019 Uiso 1 1 calc R
C7 C 0.2419(9) 0.7365(7) 0.6987(5) 0.0145(12) Uani 1 1 d .
C8 C 0.1336(9) 0.6068(6) 0.7358(5) 0.0150(12) Uani 1 1 d .
C10 C -0.0466(9) 0.3689(6) 0.7434(5) 0.0177(13) Uani 1 1 d .
H10 H -0.1278 0.2687 0.7235 0.021 Uiso 1 1 calc R
C6 C 0.4905(10) 0.3947(7) 0.8164(6) 0.0199(13) Uani 1 1 d .
H6 H 0.5058 0.3917 0.8916 0.024 Uiso 1 1 calc R
C12 C 0.1552(10) 0.5936(7) 0.8481(5) 0.0189(13) Uani 1 1 d .
H12 H 0.2316 0.6688 0.9086 0.023 Uiso 1 1 calc R
C11 C 0.0424(9) 0.4494(7) 0.8516(5) 0.0174(13) Uani 1 1 d .
H11 H 0.0278 0.4114 0.9159 0.021 Uiso 1 1 calc R
C5 C 0.3701(10) 0.2796(7) 0.7312(6) 0.0246(15) Uani 1 1 d .
H5 H 0.2921 0.1853 0.7399 0.030 Uiso 1 1 calc R
C13 C 0.8456(10) 0.8259(7) 0.9946(6) 0.0238(15) Uani 1 1 d .
H13A H 0.9778 0.8650 0.9649 0.036 Uiso 1 1 calc R
H13B H 0.8716 0.8216 1.0711 0.036 Uiso 1 1 calc R
H13C H 0.7631 0.8889 0.9912 0.036 Uiso 1 1 calc R
C14 C 0.3051(11) 0.8403(7) 0.5438(6) 0.0247(15) Uani 1 1 d .
H14A H 0.2356 0.9123 0.5619 0.037 Uiso 1 1 calc R
H14B H 0.2949 0.8068 0.4638 0.037 Uiso 1 1 calc R
H14C H 0.4513 0.8844 0.5729 0.037 Uiso 1 1 calc R

loop_
_atom_site_aniso_label
_atom_site_aniso_U_11
_atom_site_aniso_U_22
_atom_site_aniso_U_33
_atom_site_aniso_U_23
_atom_site_aniso_U_13
_atom_site_aniso_U_12
C1 0.012(3) 0.021(3) 0.024(3) 0.007(3) 0.004(2) 0.007(2)
Au2 0.01583(12) 0.01127(12) 0.01576(12) 0.00070(9) -0.00114(9) 0.00522(9)
Au1 0.01456(12) 0.01410(12) 0.02289(14) 0.00599(10) 0.00352(10) 0.00544(9)
Fe1 0.0130(4) 0.0109(4) 0.0154(4) 0.0009(3) 0.0002(3) 0.0049(3)
Cl2 0.0221(8) 0.0141(7) 0.0209(8) 0.0001(6) -0.0031(6) 0.0036(6)
C4 0.023(3) 0.020(3) 0.030(4) -0.006(3) 0.002(3) 0.014(3)
Cl1 0.0253(8) 0.0179(7) 0.0277(9) 0.0097(6) 0.0060(7) 0.0057(6)
O2 0.020(2) 0.013(2) 0.019(2) 0.0025(17) -0.0023(18) 0.0051(18)
O1 0.018(2) 0.016(2) 0.022(2) 0.0017(18) -0.0052(18) 0.0047(18)
C3 0.018(3) 0.021(3) 0.021(3) 0.004(3) 0.002(3) 0.010(3)
C2 0.014(3) 0.015(3) 0.023(3) 0.009(3) 0.002(2) 0.007(2)
C9 0.016(3) 0.018(3) 0.017(3) 0.008(2) 0.002(2) 0.007(2)
C7 0.008(3) 0.018(3) 0.019(3) -0.001(2) -0.004(2) 0.010(2)
C8 0.014(3) 0.013(3) 0.018(3) 0.002(2) 0.001(2) 0.005(2)
C10 0.011(3) 0.009(3) 0.032(4) 0.007(3) 0.005(3) 0.002(2)
C6 0.017(3) 0.018(3) 0.026(4) 0.007(3) 0.001(3) 0.008(3)
C12 0.022(3) 0.019(3) 0.016(3) -0.001(2) 0.003(3) 0.009(3)
C11 0.017(3) 0.019(3) 0.019(3) 0.006(3) 0.010(2) 0.009(2)
C5 0.021(3) 0.015(3) 0.041(4) 0.002(3) 0.001(3) 0.011(3)
C13 0.021(3) 0.018(3) 0.028(4) -0.001(3) -0.005(3) 0.004(3)
C14 0.031(4) 0.021(3) 0.020(3) 0.005(3) -0.001(3) 0.007(3)

loop_
_atom_type_symbol
_atom_type_description
_atom_type_scat_dispersion_real
_atom_type_scat_dispersion_imag
_atom_type_scat_source
C C 0.0033 0.0016 'International Tables Vol C Tables 4.2.6.8 and 6.1.1.4'
H H 0.0000 0.0000 'International Tables Vol C Tables 4.2.6.8 and 6.1.1.4'
Fe Fe 0.3463 0.8444 'International Tables Vol C Tables 4.2.6.8 and 6.1.1.4'
O O 0.0106 0.0060 'International Tables Vol C Tables 4.2.6.8 and 6.1.1.4'
Au Au -2.0133 8.8022 'International Tables Vol C Tables 4.2.6.8 and 6.1.1.4'
Cl Cl 0.1484 0.1585 'International Tables Vol C Tables 4.2.6.8 and 6.1.1.4'

loop_
_geom_angle_atom_site_label_1
_geom_angle_atom_site_label_2
_geom_angle_atom_site_label_3
_geom_angle
O1 C1 C2 112.4(6)
O1 C1 Au1 126.2(5)
C2 C1 Au1 121.4(5)
C7 Au2 Cl2 178.86(18)
C7 Au2 Au1 88.92(16)
Cl2 Au2 Au1 91.67(5)
C1 Au1 Cl1 174.65(19)
C1 Au1 Au2 91.51(17)
Cl1 Au1 Au2 91.15(4)
C3 Fe1 C8 113.4(3)
C3 Fe1 C2 41.8(3)
C8 Fe1 C2 120.6(2)
C3 Fe1 C6 69.2(3)
C8 Fe1 C6 151.3(3)
C2 Fe1 C6 41.3(2)
C3 Fe1 C12 138.2(3)
C8 Fe1 C12 41.4(2)
C2 Fe1 C12 113.1(3)
C6 Fe1 C12 116.5(3)
C3 Fe1 C9 116.2(3)
C8 Fe1 C9 41.6(2)
C2 Fe1 C9 151.3(3)
C6 Fe1 C9 165.2(3)
C12 Fe1 C9 69.6(3)
C3 Fe1 C10 144.4(3)
C8 Fe1 C10 68.7(2)
C2 Fe1 C10 168.2(3)
C6 Fe1 C10 127.1(3)
C12 Fe1 C10 68.3(3)
C9 Fe1 C10 40.5(2)
C3 Fe1 C5 67.7(3)
C8 Fe1 C5 168.8(3)
C2 Fe1 C5 68.1(3)
C6 Fe1 C5 39.9(3)
C12 Fe1 C5 144.8(3)
C9 Fe1 C5 127.3(3)
C10 Fe1 C5 103.7(3)
C3 Fe1 C11 175.2(3)
C8 Fe1 C11 68.0(2)
C2 Fe1 C11 133.4(3)
C6 Fe1 C11 107.2(3)
C12 Fe1 C11 39.9(2)
C9 Fe1 C11 68.1(3)
C10 Fe1 C11 40.3(2)
C5 Fe1 C11 111.9(3)
C3 Fe1 C4 40.4(3)
C8 Fe1 C4 133.4(3)
C2 Fe1 C4 69.1(3)
C6 Fe1 C4 68.3(3)
C12 Fe1 C4 174.8(3)
C9 Fe1 C4 106.1(3)
C10 Fe1 C4 110.5(3)
C5 Fe1 C4 40.1(3)
C11 Fe1 C4 142.0(3)
C3 C4 C5 106.5(6)
C3 C4 Fe1 67.6(4)
C5 C4 Fe1 69.4(4)
C3 C4 H4 126.7
C5 C4 H4 126.7
Fe1 C4 H4 127.7
C7 O2 C14 117.6(5)
C1 O1 C13 117.6(5)
C4 C3 C2 109.0(6)
C4 C3 Fe1 71.9(4)
C2 C3 Fe1 69.4(4)
C4 C3 H3 125.5
C2 C3 H3 125.5
Fe1 C3 H3 124.8
C1 C2 C6 129.2(6)
C1 C2 C3 123.4(6)
C6 C2 C3 106.4(5)
C1 C2 Fe1 117.4(4)
C6 C2 Fe1 69.6(3)
C3 C2 Fe1 68.8(3)
C10 C9 C8 107.1(5)
C10 C9 Fe1 70.5(3)
C8 C9 Fe1 68.5(3)
C10 C9 H9 126.4
C8 C9 H9 126.4
Fe1 C9 H9 126.1
O2 C7 C8 111.8(5)
O2 C7 Au2 124.7(5)
C8 C7 Au2 123.5(4)
C7 C8 C12 123.5(5)
C7 C8 C9 128.4(6)
C12 C8 C9 107.8(5)
C7 C8 Fe1 120.4(4)
C12 C8 Fe1 69.7(3)
C9 C8 Fe1 69.9(3)
C9 C10 C11 108.1(5)
C9 C10 Fe1 69.0(3)
C11 C10 Fe1 70.0(3)
C9 C10 H10 125.9
C11 C10 H10 125.9
Fe1 C10 H10 126.6
C5 C6 C2 108.0(6)
C5 C6 Fe1 71.1(4)
C2 C6 Fe1 69.1(3)
C5 C6 H6 126.0
C2 C6 H6 126.0
Fe1 C6 H6 125.4
C11 C12 C8 107.6(6)
C11 C12 Fe1 71.3(3)
C8 C12 Fe1 68.8(3)
C11 C12 H12 126.2
C8 C12 H12 126.2
Fe1 C12 H12 125.3
C12 C11 C10 109.3(6)
C12 C11 Fe1 68.9(3)
C10 C11 Fe1 69.7(3)
C12 C11 H11 125.3
C10 C11 H11 125.3
Fe1 C11 H11 127.7
C6 C5 C4 110.0(6)
C6 C5 Fe1 69.0(4)
C4 C5 Fe1 70.4(4)
C6 C5 H5 125.0
C4 C5 H5 125.0
Fe1 C5 H5 127.2
O1 C13 H13A 109.5
O1 C13 H13B 109.5
H13A C13 H13B 109.5
O1 C13 H13C 109.5
H13A C13 H13C 109.5
H13B C13 H13C 109.5
O2 C14 H14A 109.5
O2 C14 H14B 109.5
H14A C14 H14B 109.5
O2 C14 H14C 109.5
H14A C14 H14C 109.5
H14B C14 H14C 109.5

loop_
_geom_bond_atom_site_label_1
_geom_bond_atom_site_label_2
_geom_bond_distance
C1 O1 1.307(8)
C1 C2 1.426(9)
C1 Au1 1.970(7)
Au2 C7 1.960(6)
Au2 Cl2 2.2937(16)
Au2 Au1 3.0354(10)
Au1 Cl1 2.2832(17)
Fe1 C3 2.031(6)
Fe1 C8 2.034(6)
Fe1 C2 2.039(6)
Fe1 C6 2.046(6)
Fe1 C12 2.047(6)
Fe1 C9 2.053(6)
Fe1 C10 2.074(6)
Fe1 C5 2.074(6)
Fe1 C11 2.078(6)
Fe1 C4 2.088(6)
C4 C3 1.425(9)
C4 C5 1.428(11)
C4 H4 0.9500
O2 C7 1.310(7)
O2 C14 1.449(8)
O1 C13 1.456(7)
C3 C2 1.450(9)
C3 H3 0.9500
C2 C6 1.441(9)
C9 C10 1.428(9)
C9 C8 1.453(8)
C9 H9 0.9500
C7 C8 1.443(9)
C8 C12 1.444(9)
C10 C11 1.430(9)
C10 H10 0.9500
C6 C5 1.406(9)
C6 H6 0.9500
C12 C11 1.407(9)
C12 H12 0.9500
C11 H11 0.9500
C5 H5 0.9500
C13 H13A 0.9800
C13 H13B 0.9800
C13 H13C 0.9800
C14 H14A 0.9800
C14 H14B 0.9800
C14 H14C 0.9800

loop_
_geom_torsion_atom_site_label_1
_geom_torsion_atom_site_label_2
_geom_torsion_atom_site_label_3
_geom_torsion_atom_site_label_4
_geom_torsion
O1 C1 Au1 Cl1 156.8(15)
C2 C1 Au1 Cl1 -21(2)
O1 C1 Au1 Au2 -83.3(5)
C2 C1 Au1 Au2 98.8(5)
C7 Au2 Au1 C1 -70.3(3)
Cl2 Au2 Au1 C1 110.7(2)
C7 Au2 Au1 Cl1 105.1(2)
Cl2 Au2 Au1 Cl1 -73.92(6)
C8 Fe1 C4 C3 74.5(5)
C2 Fe1 C4 C3 -38.5(4)
C6 Fe1 C4 C3 -82.9(4)
C12 Fe1 C4 C3 78(3)
C9 Fe1 C4 C3 111.6(4)
C10 Fe1 C4 C3 154.1(4)
C5 Fe1 C4 C3 -118.9(6)
C11 Fe1 C4 C3 -173.5(4)
C3 Fe1 C4 C5 118.9(6)
C8 Fe1 C4 C5 -166.6(4)
C2 Fe1 C4 C5 80.4(4)
C6 Fe1 C4 C5 35.9(4)
C12 Fe1 C4 C5 -163(3)
C9 Fe1 C4 C5 -129.5(4)
C10 Fe1 C4 C5 -87.0(4)
C11 Fe1 C4 C5 -54.6(6)
C2 C1 O1 C13 -180.0(5)
Au1 C1 O1 C13 2.0(8)
C5 C4 C3 C2 1.0(7)
Fe1 C4 C3 C2 59.8(4)
C5 C4 C3 Fe1 -58.8(4)
C8 Fe1 C3 C4 -130.3(4)
C2 Fe1 C3 C4 119.2(6)
C6 Fe1 C3 C4 80.6(4)
C12 Fe1 C3 C4 -172.4(4)
C9 Fe1 C3 C4 -84.3(4)
C10 Fe1 C3 C4 -44.6(6)
C5 Fe1 C3 C4 37.6(4)
C11 Fe1 C3 C4 124(3)
C8 Fe1 C3 C2 110.5(4)
C6 Fe1 C3 C2 -38.6(4)
C12 Fe1 C3 C2 68.3(5)
C9 Fe1 C3 C2 156.5(4)
C10 Fe1 C3 C2 -163.9(4)
C5 Fe1 C3 C2 -81.6(4)
C11 Fe1 C3 C2 4(3)
C4 Fe1 C3 C2 -119.2(6)
O1 C1 C2 C6 8.4(9)
Au1 C1 C2 C6 -173.5(5)
O1 C1 C2 C3 175.2(5)
Au1 C1 C2 C3 -6.6(8)
O1 C1 C2 Fe1 93.6(6)
Au1 C1 C2 Fe1 -88.3(5)
C4 C3 C2 C1 -170.9(6)
Fe1 C3 C2 C1 -109.6(6)
C4 C3 C2 C6 -1.5(7)
Fe1 C3 C2 C6 59.8(4)
C4 C3 C2 Fe1 -61.3(4)
C3 Fe1 C2 C1 117.7(7)
C8 Fe1 C2 C1 26.0(6)
C6 Fe1 C2 C1 -124.5(7)
C12 Fe1 C2 C1 -20.0(6)
C9 Fe1 C2 C1 69.4(8)
C10 Fe1 C2 C1 -114.6(12)
C5 Fe1 C2 C1 -161.8(6)
C11 Fe1 C2 C1 -61.8(6)
C4 Fe1 C2 C1 155.0(6)
C3 Fe1 C2 C6 -117.8(5)
C8 Fe1 C2 C6 150.5(4)
C12 Fe1 C2 C6 104.5(4)
C9 Fe1 C2 C6 -166.1(5)
C10 Fe1 C2 C6 9.9(14)
C5 Fe1 C2 C6 -37.3(4)
C11 Fe1 C2 C6 62.7(5)
C4 Fe1 C2 C6 -80.5(4)
C8 Fe1 C2 C3 -91.6(4)
C6 Fe1 C2 C3 117.8(5)
C12 Fe1 C2 C3 -137.7(4)
C9 Fe1 C2 C3 -48.2(7)
C10 Fe1 C2 C3 127.7(12)
C5 Fe1 C2 C3 80.5(4)
C11 Fe1 C2 C3 -179.5(4)
C4 Fe1 C2 C3 37.3(4)
C3 Fe1 C9 C10 145.1(4)
C8 Fe1 C9 C10 -118.4(5)
C2 Fe1 C9 C10 178.7(5)
C6 Fe1 C9 C10 37.1(12)
C12 Fe1 C9 C10 -80.2(4)
C5 Fe1 C9 C10 64.2(5)
C11 Fe1 C9 C10 -37.3(4)
C4 Fe1 C9 C10 102.9(4)
C3 Fe1 C9 C8 -96.5(4)
C2 Fe1 C9 C8 -62.9(6)
C6 Fe1 C9 C8 155.5(9)
C12 Fe1 C9 C8 38.2(4)
C10 Fe1 C9 C8 118.4(5)
C5 Fe1 C9 C8 -177.4(4)
C11 Fe1 C9 C8 81.1(4)
C4 Fe1 C9 C8 -138.7(4)
C14 O2 C7 C8 179.5(5)
C14 O2 C7 Au2 -1.6(7)
Cl2 Au2 C7 O2 37(10)
Au1 Au2 C7 O2 -84.3(5)
Cl2 Au2 C7 C8 -144(9)
Au1 Au2 C7 C8 94.5(5)
O2 C7 C8 C12 175.7(5)
Au2 C7 C8 C12 -3.2(8)
O2 C7 C8 C9 3.6(9)
Au2 C7 C8 C9 -175.4(5)
O2 C7 C8 Fe1 91.0(5)
Au2 C7 C8 Fe1 -87.9(5)
C10 C9 C8 C7 173.6(6)
Fe1 C9 C8 C7 113.4(6)
C10 C9 C8 C12 0.5(7)
Fe1 C9 C8 C12 -59.7(4)
C10 C9 C8 Fe1 60.2(4)
C3 Fe1 C8 C7 -19.8(6)
C2 Fe1 C8 C7 26.7(6)
C6 Fe1 C8 C7 69.3(8)
C12 Fe1 C8 C7 117.8(6)
C9 Fe1 C8 C7 -123.5(6)
C10 Fe1 C8 C7 -161.3(6)
C5 Fe1 C8 C7 -112.7(14)
C11 Fe1 C8 C7 155.2(6)
C4 Fe1 C8 C7 -62.7(6)
C3 Fe1 C8 C12 -137.5(4)
C2 Fe1 C8 C12 -91.0(4)
C6 Fe1 C8 C12 -48.5(7)
C9 Fe1 C8 C12 118.8(5)
C10 Fe1 C8 C12 81.0(4)
C5 Fe1 C8 C12 129.5(14)
C11 Fe1 C8 C12 37.5(4)
C4 Fe1 C8 C12 179.6(4)
C3 Fe1 C8 C9 103.7(4)
C2 Fe1 C8 C9 150.2(4)
C6 Fe1 C8 C9 -167.2(5)
C12 Fe1 C8 C9 -118.8(5)
C10 Fe1 C8 C9 -37.8(4)
C5 Fe1 C8 C9 10.7(16)
C11 Fe1 C8 C9 -81.3(4)
C4 Fe1 C8 C9 60.8(5)
C8 C9 C10 C11 0.4(7)
Fe1 C9 C10 C11 59.3(4)
C8 C9 C10 Fe1 -58.9(4)
C3 Fe1 C10 C9 -61.9(6)
C8 Fe1 C10 C9 38.9(4)
C2 Fe1 C10 C9 -177.0(11)
C6 Fe1 C10 C9 -168.8(4)
C12 Fe1 C10 C9 83.5(4)
C5 Fe1 C10 C9 -132.5(4)
C11 Fe1 C10 C9 119.6(5)
C4 Fe1 C10 C9 -91.0(4)
C3 Fe1 C10 C11 178.5(4)
C8 Fe1 C10 C11 -80.7(4)
C2 Fe1 C10 C11 63.4(13)
C6 Fe1 C10 C11 71.6(4)
C12 Fe1 C10 C11 -36.1(4)
C9 Fe1 C10 C11 -119.6(5)
C5 Fe1 C10 C11 107.9(4)
C4 Fe1 C10 C11 149.3(4)
C1 C2 C6 C5 170.1(6)
C3 C2 C6 C5 1.5(7)
Fe1 C2 C6 C5 60.8(4)
C1 C2 C6 Fe1 109.3(6)
C3 C2 C6 Fe1 -59.3(4)
C3 Fe1 C6 C5 -79.7(4)
C8 Fe1 C6 C5 179.4(5)
C2 Fe1 C6 C5 -118.7(6)
C12 Fe1 C6 C5 145.8(4)
C9 Fe1 C6 C5 34.4(12)
C10 Fe1 C6 C5 63.8(5)
C11 Fe1 C6 C5 103.8(4)
C4 Fe1 C6 C5 -36.1(4)
C3 Fe1 C6 C2 39.0(4)
C8 Fe1 C6 C2 -61.9(7)
C12 Fe1 C6 C2 -95.5(4)
C9 Fe1 C6 C2 153.1(9)
C10 Fe1 C6 C2 -177.5(4)
C5 Fe1 C6 C2 118.7(6)
C11 Fe1 C6 C2 -137.5(4)
C4 Fe1 C6 C2 82.6(4)
C7 C8 C12 C11 -174.7(5)
C9 C8 C12 C11 -1.2(7)
Fe1 C8 C12 C11 -61.0(4)
C7 C8 C12 Fe1 -113.7(6)
C9 C8 C12 Fe1 59.8(4)
C3 Fe1 C12 C11 -173.2(4)
C8 Fe1 C12 C11 118.3(5)
C2 Fe1 C12 C11 -130.9(4)
C6 Fe1 C12 C11 -85.4(4)
C9 Fe1 C12 C11 79.9(4)
C10 Fe1 C12 C11 36.4(4)
C5 Fe1 C12 C11 -46.6(6)
C4 Fe1 C12 C11 115(3)
C3 Fe1 C12 C8 68.4(5)
C2 Fe1 C12 C8 110.7(4)
C6 Fe1 C12 C8 156.3(4)
C9 Fe1 C12 C8 -38.4(4)
C10 Fe1 C12 C8 -81.9(4)
C5 Fe1 C12 C8 -164.9(4)
C11 Fe1 C12 C8 -118.3(5)
C4 Fe1 C12 C8 -4(3)
C8 C12 C11 C10 1.5(7)
Fe1 C12 C11 C10 -58.0(4)
C8 C12 C11 Fe1 59.5(4)
C9 C10 C11 C12 -1.2(7)
Fe1 C10 C11 C12 57.5(4)
C9 C10 C11 Fe1 -58.6(4)
C3 Fe1 C11 C12 69(3)
C8 Fe1 C11 C12 -38.9(4)
C2 Fe1 C11 C12 73.1(5)
C6 Fe1 C11 C12 111.0(4)
C9 Fe1 C11 C12 -84.0(4)
C10 Fe1 C11 C12 -121.5(5)
C5 Fe1 C11 C12 153.2(4)
C4 Fe1 C11 C12 -172.4(4)
C3 Fe1 C11 C10 -169(3)
C8 Fe1 C11 C10 82.5(4)
C2 Fe1 C11 C10 -165.4(4)
C6 Fe1 C11 C10 -127.6(4)
C12 Fe1 C11 C10 121.5(5)
C9 Fe1 C11 C10 37.5(4)
C5 Fe1 C11 C10 -85.4(4)
C4 Fe1 C11 C10 -50.9(6)
C2 C6 C5 C4 -0.9(7)
Fe1 C6 C5 C4 58.5(5)
C2 C6 C5 Fe1 -59.5(4)
C3 C4 C5 C6 0.0(7)
Fe1 C4 C5 C6 -57.7(4)
C3 C4 C5 Fe1 57.6(4)
C3 Fe1 C5 C6 83.8(4)
C8 Fe1 C5 C6 -178.5(13)
C2 Fe1 C5 C6 38.6(4)
C12 Fe1 C5 C6 -60.8(6)
C9 Fe1 C5 C6 -169.5(4)
C10 Fe1 C5 C6 -132.5(4)
C11 Fe1 C5 C6 -91.0(4)
C4 Fe1 C5 C6 121.7(6)
C3 Fe1 C5 C4 -37.9(4)
C8 Fe1 C5 C4 59.8(15)
C2 Fe1 C5 C4 -83.1(4)
C6 Fe1 C5 C4 -121.7(6)
C12 Fe1 C5 C4 177.4(4)
C9 Fe1 C5 C4 68.7(5)
C10 Fe1 C5 C4 105.7(4)
C11 Fe1 C5 C4 147.3(4)
